data_7154125
loop_
_publ_author_name
'Zhang, Hong-Hao'
'Sun, Xiao-Xue'
'Liang, Jing'
'Wang, Yue-Ming'
'Zhao, Chang-Chun'
'Shi, Feng'

_publ_section_title
;
 Catalytic asymmetric Povarov reaction of isatin-derived 2-azadienes with
 3-vinylindoles.
;
_journal_issue 47
_journal_name_full 'Organic &amp; biomolecular chemistry'
_journal_page_first 9539
_journal_page_last 9546
_journal_paper_doi 10.1039/c4ob01741b
_journal_volume 12
_journal_year 2014
_chemical_absolute_configuration ad
_chemical_formula_sum 'C32 H27 N3 O2'
_chemical_formula_weight 485.56
_chemical_name_systematic
; 
 ? 
;
_space_group_crystal_system monoclinic
_space_group_IT_number 5
_space_group_name_Hall 'C 2y'
_space_group_name_H-M_alt 'C 1 2 1'
_symmetry_space_group_name_Hall 'C 2y'
_symmetry_space_group_name_H-M 'C 1 2 1'
_atom_sites_solution_hydrogens geom
_audit_creation_method SHELXL-2014
_cell_angle_alpha 90
_cell_angle_beta 94.9970(10)
_cell_angle_gamma 90
_cell_formula_units_Z 4
_cell_length_a 17.5165(3)
_cell_length_b 5.88650(10)
_cell_length_c 23.6140(4)
_cell_measurement_reflns_used 1950
_cell_measurement_temperature 140(2)
_cell_measurement_theta_max 68.80
_cell_measurement_theta_min 3.76
_cell_volume 2425.61(7)
_computing_cell_refinement 'Bruker SAINT'
_computing_data_collection 'Bruker APEX2'
_computing_data_reduction 'Bruker SAINT'
_computing_molecular_graphics 'Bruker SHELXTL'
_computing_publication_material 'Bruker SHELXTL'
_computing_structure_refinement 'SHELXL-2014 (Sheldrick, 2014)'
_computing_structure_solution 'SHELXS-97 (Sheldrick, 2008)'
_diffrn_ambient_temperature 140(2)
_diffrn_measured_fraction_theta_full 0.969
_diffrn_measured_fraction_theta_max 0.949
_diffrn_measurement_device_type 'Bruker APEX-II CCD'
_diffrn_measurement_method '\f and \w scans'
_diffrn_radiation_type CuK\a
_diffrn_radiation_wavelength 1.54178
_diffrn_reflns_av_R_equivalents 0.0332
_diffrn_reflns_av_unetI/netI 0.0469
_diffrn_reflns_Laue_measured_fraction_full 0.969
_diffrn_reflns_Laue_measured_fraction_max 0.949
_diffrn_reflns_limit_h_max 17
_diffrn_reflns_limit_h_min -21
_diffrn_reflns_limit_k_max 6
_diffrn_reflns_limit_k_min -5
_diffrn_reflns_limit_l_max 28
_diffrn_reflns_limit_l_min -28
_diffrn_reflns_number 5722
_diffrn_reflns_point_group_measured_fraction_full 0.693
_diffrn_reflns_point_group_measured_fraction_max 0.674
_diffrn_reflns_theta_full 67.679
_diffrn_reflns_theta_max 69.992
_diffrn_reflns_theta_min 1.878
_exptl_absorpt_coefficient_mu 0.663
_exptl_absorpt_correction_T_max 0.7532
_exptl_absorpt_correction_T_min 0.4726
_exptl_absorpt_correction_type multi-scan
_exptl_absorpt_process_details sadabs
_exptl_crystal_colour colourless
_exptl_crystal_density_diffrn 1.330
_exptl_crystal_description prism
_exptl_crystal_F_000 1024
_exptl_crystal_size_max 0.250
_exptl_crystal_size_mid 0.080
_exptl_crystal_size_min 0.030
_refine_diff_density_max 0.310
_refine_diff_density_min -0.348
_refine_diff_density_rms 0.109
_refine_ls_abs_structure_details
; 
 Flack x determined using 598 quotients [(I+)-(I-)]/[(I+)+(I-)] 
 (Parsons, Flack and Wagner, Acta Cryst. B69 (2013) 249-259). 
;
_refine_ls_abs_structure_Flack 0.2(3)
_refine_ls_extinction_method none
_refine_ls_goodness_of_fit_ref 1.105
_refine_ls_hydrogen_treatment constr
_refine_ls_matrix_type full
_refine_ls_number_parameters 335
_refine_ls_number_reflns 3102
_refine_ls_number_restraints 1
_refine_ls_restrained_S_all 1.105
_refine_ls_R_factor_all 0.0487
_refine_ls_R_factor_gt 0.0441
_refine_ls_shift/su_max 0.000
_refine_ls_shift/su_mean 0.000
_refine_ls_structure_factor_coef Fsqd
_refine_ls_weighting_details 'w=1/[\s^2^(Fo^2^)+(0.0901P)^2^] where P=(Fo^2^+2Fc^2^)/3'
_refine_ls_weighting_scheme calc
_refine_ls_wR_factor_gt 0.1239
_refine_ls_wR_factor_ref 0.1322
_reflns_Friedel_coverage 0.286
_reflns_Friedel_fraction_full 0.349
_reflns_Friedel_fraction_max 0.334
_reflns_number_gt 2887
_reflns_number_total 3102
_reflns_threshold_expression 'I > 2\s(I)'
_cod_data_source_file c4ob01741b2.cif
_cod_data_source_block cu_dm14304_0m
_cod_depositor_comments 'Adding full bibliography for 7154125.cif.'
_cod_database_code 7154125
_shelx_space_group_comment
; 
The symmetry employed for this shelxl refinement is uniquely defined 
by the following loop, which should always be used as a source of 
symmetry information in preference to the above space-group names. 
They are only intended as comments. 
;
_shelx_estimated_absorpt_t_min 0.852
_shelx_estimated_absorpt_t_max 0.980
_shelxl_version_number 2014-3

loop_
_space_group_symop_operation_xyz
'x, y, z'
'-x, y, -z'
'x+1/2, y+1/2, z'
'-x+1/2, y+1/2, -z'

loop_
_atom_site_label
_atom_site_type_symbol
_atom_site_fract_x
_atom_site_fract_y
_atom_site_fract_z
_atom_site_U_iso_or_equiv
_atom_site_adp_type
_atom_site_occupancy
_atom_site_site_symmetry_order
_atom_site_calc_flag
_atom_site_refinement_flags_posn
_atom_site_refinement_flags_adp
N1 N 0.24118(13) 0.7403(5) 0.27786(10) 0.0413(6) Uani 1 1 d . .
H1 H 0.2380 0.8622 0.2991 0.050 Uiso 1 1 calc R U
N2 N 0.14129(13) 0.3561(5) 0.35563(9) 0.0378(6) Uani 1 1 d . .
N3 N 0.23044(16) 0.0258(6) 0.06592(11) 0.0509(7) Uani 1 1 d . .
H3 H 0.2418 -0.0956 0.0466 0.061 Uiso 1 1 calc R U
O1 O 0.25913(12) 0.2568(5) 0.32794(8) 0.0477(6) Uani 1 1 d . .
O2 O 0.49315(11) 0.6968(5) 0.14998(10) 0.0496(6) Uani 1 1 d . .
C1 C 0.20241(16) 0.3762(6) 0.32358(11) 0.0364(7) Uani 1 1 d . .
C2 C 0.18302(15) 0.5691(6) 0.27915(10) 0.0338(6) Uani 1 1 d . .
C3 C 0.16897(15) 0.4610(6) 0.21922(11) 0.0321(6) Uani 1 1 d . .
H3A H 0.1316 0.3355 0.2207 0.039 Uiso 1 1 calc R U
H3B H 0.1464 0.5766 0.1923 0.039 Uiso 1 1 calc R U
C4 C 0.24288(14) 0.3687(6) 0.19722(10) 0.0329(6) Uani 1 1 d . .
H4 H 0.2603 0.2393 0.2226 0.039 Uiso 1 1 calc R U
C5 C 0.30594(15) 0.5489(6) 0.20358(10) 0.0318(6) Uani 1 1 d . .
C6 C 0.36940(15) 0.5381(6) 0.17128(11) 0.0346(6) Uani 1 1 d . .
H6 H 0.3724 0.4203 0.1441 0.042 Uiso 1 1 calc R U
C7 C 0.42796(15) 0.6979(7) 0.17863(11) 0.0372(7) Uani 1 1 d . .
C8 C 0.42307(15) 0.8738(6) 0.21769(12) 0.0379(6) Uani 1 1 d . .
H8 H 0.4618 0.9868 0.2219 0.045 Uiso 1 1 calc R U
C9 C 0.36116(15) 0.8819(6) 0.25019(11) 0.0355(6) Uani 1 1 d . .
H9 H 0.3584 1.0002 0.2773 0.043 Uiso 1 1 calc R U
C10 C 0.30273(14) 0.7213(6) 0.24420(10) 0.0330(6) Uani 1 1 d . .
C11 C 0.50846(17) 0.5004(7) 0.11811(14) 0.0487(8) Uani 1 1 d . .
H11A H 0.5041 0.3650 0.1418 0.073 Uiso 1 1 calc R U
H11B H 0.5604 0.5098 0.1059 0.073 Uiso 1 1 calc R U
H11C H 0.4714 0.4907 0.0846 0.073 Uiso 1 1 calc R U
C12 C 0.10860(15) 0.6612(6) 0.29832(10) 0.0347(7) Uani 1 1 d . .
C13 C 0.06311(16) 0.8395(6) 0.27796(11) 0.0374(7) Uani 1 1 d . .
H13 H 0.0786 0.9340 0.2484 0.045 Uiso 1 1 calc R U
C14 C -0.00626(16) 0.8787(7) 0.30155(12) 0.0411(7) Uani 1 1 d . .
H14 H -0.0381 1.0015 0.2882 0.049 Uiso 1 1 calc R U
C15 C -0.02862(15) 0.7394(7) 0.34415(12) 0.0415(8) Uani 1 1 d . .
H15 H -0.0764 0.7665 0.3592 0.050 Uiso 1 1 calc R U
C16 C 0.01713(15) 0.5594(7) 0.36579(12) 0.0404(7) Uani 1 1 d . .
H16 H 0.0019 0.4654 0.3955 0.048 Uiso 1 1 calc R U
C17 C 0.08555(15) 0.5243(6) 0.34205(10) 0.0347(7) Uani 1 1 d . .
C18 C 0.13357(18) 0.1752(6) 0.39685(11) 0.0405(7) Uani 1 1 d . .
H18A H 0.1745 0.0617 0.3929 0.049 Uiso 1 1 calc R U
H18B H 0.0837 0.0984 0.3878 0.049 Uiso 1 1 calc R U
C19 C 0.13816(14) 0.2555(6) 0.45859(11) 0.0361(7) Uani 1 1 d . .
C20 C 0.1120(2) 0.1095(7) 0.49847(14) 0.0501(8) Uani 1 1 d . .
H20 H 0.0886 -0.0304 0.4868 0.060 Uiso 1 1 calc R U
C21 C 0.1200(3) 0.1683(9) 0.55582(16) 0.0657(12) Uani 1 1 d . .
H21 H 0.1031 0.0662 0.5833 0.079 Uiso 1 1 calc R U
C22 C 0.1524(2) 0.3728(8) 0.57316(13) 0.0525(9) Uani 1 1 d . .
H22 H 0.1576 0.4122 0.6123 0.063 Uiso 1 1 calc R U
C23 C 0.17668(17) 0.5175(8) 0.53370(12) 0.0470(9) Uani 1 1 d . .
H23 H 0.1986 0.6593 0.5454 0.056 Uiso 1 1 calc R U
C24 C 0.16977(17) 0.4598(7) 0.47591(12) 0.0410(7) Uani 1 1 d . .
H24 H 0.1870 0.5624 0.4487 0.049 Uiso 1 1 calc R U
C25 C 0.22747(14) 0.2723(6) 0.13788(11) 0.0333(6) Uani 1 1 d . .
C26 C 0.25602(18) 0.0694(7) 0.12153(13) 0.0449(8) Uani 1 1 d . .
H26 H 0.2887 -0.0272 0.1450 0.054 Uiso 1 1 calc R U
C27 C 0.18221(14) 0.3643(6) 0.08897(10) 0.0349(6) Uani 1 1 d . .
C28 C 0.18505(15) 0.1989(7) 0.04554(11) 0.0413(8) Uani 1 1 d . .
C29 C 0.14440(17) 0.2215(8) -0.00832(12) 0.0505(9) Uani 1 1 d . .
H29 H 0.1466 0.1082 -0.0368 0.061 Uiso 1 1 calc R U
C30 C 0.10145(19) 0.4149(9) -0.01782(13) 0.0560(11) Uani 1 1 d . .
H30 H 0.0725 0.4346 -0.0534 0.067 Uiso 1 1 calc R U
C31 C 0.09932(19) 0.5840(9) 0.02375(13) 0.0544(10) Uani 1 1 d . .
H31 H 0.0702 0.7179 0.0155 0.065 Uiso 1 1 calc R U
C32 C 0.13930(17) 0.5585(7) 0.07694(12) 0.0436(7) Uani 1 1 d . .
H32 H 0.1371 0.6740 0.1049 0.052 Uiso 1 1 calc R U

loop_
_atom_site_aniso_label
_atom_site_aniso_U_11
_atom_site_aniso_U_22
_atom_site_aniso_U_33
_atom_site_aniso_U_23
_atom_site_aniso_U_13
_atom_site_aniso_U_12
N1 0.0383(11) 0.0433(18) 0.0434(12) -0.0150(13) 0.0100(10) -0.0039(12)
N2 0.0414(12) 0.0421(16) 0.0297(10) 0.0000(11) 0.0016(9) 0.0066(13)
N3 0.0605(16) 0.048(2) 0.0435(14) -0.0159(14) 0.0033(12) 0.0045(15)
O1 0.0457(10) 0.0603(17) 0.0369(10) 0.0025(11) 0.0021(8) 0.0194(12)
O2 0.0400(10) 0.0543(17) 0.0565(12) -0.0089(12) 0.0152(9) -0.0048(11)
C1 0.0383(14) 0.0421(19) 0.0286(11) -0.0035(13) 0.0018(10) 0.0066(14)
C2 0.0348(12) 0.0392(18) 0.0268(11) -0.0022(13) -0.0001(9) 0.0038(13)
C3 0.0328(12) 0.0343(16) 0.0288(12) -0.0022(12) -0.0002(9) 0.0015(12)
C4 0.0345(12) 0.0344(17) 0.0293(11) -0.0020(12) 0.0003(10) 0.0023(12)
C5 0.0328(12) 0.0337(17) 0.0283(11) -0.0015(12) -0.0021(9) 0.0039(12)
C6 0.0342(12) 0.0390(18) 0.0300(11) -0.0017(12) -0.0003(9) 0.0043(13)
C7 0.0327(12) 0.0438(19) 0.0350(12) -0.0002(13) 0.0017(10) 0.0032(13)
C8 0.0331(12) 0.0390(18) 0.0407(13) -0.0030(14) -0.0016(10) -0.0039(13)
C9 0.0341(12) 0.0357(17) 0.0355(12) -0.0049(13) -0.0030(10) 0.0027(13)
C10 0.0309(11) 0.0374(18) 0.0302(11) -0.0008(12) -0.0001(9) 0.0063(12)
C11 0.0408(15) 0.057(2) 0.0491(16) -0.0045(16) 0.0098(13) 0.0037(16)
C12 0.0331(12) 0.0424(19) 0.0277(11) -0.0066(12) -0.0024(10) 0.0017(13)
C13 0.0399(13) 0.0382(18) 0.0331(12) -0.0058(13) -0.0023(10) 0.0022(13)
C14 0.0382(14) 0.0417(19) 0.0413(14) -0.0111(14) -0.0075(11) 0.0082(14)
C15 0.0321(12) 0.049(2) 0.0426(14) -0.0146(15) 0.0011(11) 0.0021(14)
C16 0.0367(13) 0.048(2) 0.0363(13) -0.0064(15) 0.0004(10) 0.0003(14)
C17 0.0333(12) 0.0408(19) 0.0293(12) -0.0069(12) -0.0018(9) 0.0020(13)
C18 0.0475(15) 0.0392(19) 0.0342(13) -0.0010(13) 0.0006(11) 0.0011(14)
C19 0.0314(11) 0.0420(19) 0.0345(13) 0.0001(13) 0.0006(10) 0.0027(12)
C20 0.0611(19) 0.042(2) 0.0483(16) 0.0010(16) 0.0117(14) -0.0058(16)
C21 0.089(3) 0.066(3) 0.0455(18) 0.013(2) 0.0223(18) -0.001(3)
C22 0.0562(17) 0.067(3) 0.0335(14) -0.0053(17) 0.0010(12) 0.0124(19)
C23 0.0402(14) 0.058(3) 0.0411(15) -0.0120(16) -0.0033(12) -0.0010(16)
C24 0.0393(13) 0.047(2) 0.0374(14) 0.0001(14) 0.0058(11) -0.0067(14)
C25 0.0297(11) 0.0358(17) 0.0346(12) -0.0045(12) 0.0033(10) -0.0025(12)
C26 0.0509(16) 0.044(2) 0.0397(14) -0.0080(15) 0.0010(12) 0.0063(16)
C27 0.0284(11) 0.0467(19) 0.0300(11) -0.0042(13) 0.0045(9) -0.0059(13)
C28 0.0363(13) 0.054(2) 0.0343(13) -0.0090(14) 0.0066(10) -0.0084(15)
C29 0.0481(15) 0.070(3) 0.0329(13) -0.0113(17) 0.0035(12) -0.0140(18)
C30 0.0470(16) 0.088(3) 0.0319(13) -0.0024(18) -0.0041(12) -0.0040(19)
C31 0.0479(16) 0.073(3) 0.0408(15) 0.0022(18) -0.0040(12) 0.0080(19)
C32 0.0446(15) 0.052(2) 0.0342(13) -0.0009(15) 0.0007(11) 0.0045(16)

loop_
_atom_type_symbol
_atom_type_description
_atom_type_scat_dispersion_real
_atom_type_scat_dispersion_imag
_atom_type_scat_source
C C 0.0181 0.0091 'International Tables Vol C Tables 4.2.6.8 and 6.1.1.4'
H H 0.0000 0.0000 'International Tables Vol C Tables 4.2.6.8 and 6.1.1.4'
N N 0.0311 0.0180 'International Tables Vol C Tables 4.2.6.8 and 6.1.1.4'
O O 0.0492 0.0322 'International Tables Vol C Tables 4.2.6.8 and 6.1.1.4'

loop_
_geom_angle_atom_site_label_1
_geom_angle_atom_site_label_2
_geom_angle_atom_site_label_3
_geom_angle
C10 N1 C2 122.6(3)
C10 N1 H1 118.7
C2 N1 H1 118.7
C1 N2 C17 111.9(3)
C1 N2 C18 123.7(3)
C17 N2 C18 124.3(2)
C28 N3 C26 109.4(3)
C28 N3 H3 125.3
C26 N3 H3 125.3
C7 O2 C11 117.9(3)
O1 C1 N2 125.2(3)
O1 C1 C2 127.3(2)
N2 C1 C2 107.4(2)
N1 C2 C12 112.7(3)
N1 C2 C3 109.0(2)
C12 C2 C3 110.3(2)
N1 C2 C1 114.3(2)
C12 C2 C1 101.6(2)
C3 C2 C1 108.8(3)
C4 C3 C2 112.5(2)
C4 C3 H3A 109.1
C2 C3 H3A 109.1
C4 C3 H3B 109.1
C2 C3 H3B 109.1
H3A C3 H3B 107.8
C25 C4 C5 114.8(2)
C25 C4 C3 111.0(2)
C5 C4 C3 110.2(3)
C25 C4 H4 106.8
C5 C4 H4 106.8
C3 C4 H4 106.8
C10 C5 C6 119.1(3)
C10 C5 C4 119.9(2)
C6 C5 C4 121.0(3)
C7 C6 C5 120.8(3)
C7 C6 H6 119.6
C5 C6 H6 119.6
O2 C7 C6 124.7(3)
O2 C7 C8 115.5(3)
C6 C7 C8 119.8(2)
C9 C8 C7 119.3(3)
C9 C8 H8 120.4
C7 C8 H8 120.4
C8 C9 C10 121.7(3)
C8 C9 H9 119.1
C10 C9 H9 119.1
C9 C10 N1 119.0(3)
C9 C10 C5 119.3(2)
N1 C10 C5 121.7(3)
O2 C11 H11A 109.5
O2 C11 H11B 109.5
H11A C11 H11B 109.5
O2 C11 H11C 109.5
H11A C11 H11C 109.5
H11B C11 H11C 109.5
C13 C12 C17 120.1(2)
C13 C12 C2 130.8(3)
C17 C12 C2 109.0(3)
C12 C13 C14 118.8(3)
C12 C13 H13 120.6
C14 C13 H13 120.6
C15 C14 C13 120.2(3)
C15 C14 H14 119.9
C13 C14 H14 119.9
C14 C15 C16 121.8(3)
C14 C15 H15 119.1
C16 C15 H15 119.1
C17 C16 C15 117.1(3)
C17 C16 H16 121.5
C15 C16 H16 121.5
C16 C17 C12 122.0(3)
C16 C17 N2 128.4(3)
C12 C17 N2 109.6(2)
N2 C18 C19 114.3(3)
N2 C18 H18A 108.7
C19 C18 H18A 108.7
N2 C18 H18B 108.7
C19 C18 H18B 108.7
H18A C18 H18B 107.6
C24 C19 C20 119.4(3)
C24 C19 C18 122.8(3)
C20 C19 C18 117.7(3)
C19 C20 C21 119.8(4)
C19 C20 H20 120.1
C21 C20 H20 120.1
C22 C21 C20 120.7(4)
C22 C21 H21 119.7
C20 C21 H21 119.7
C23 C22 C21 119.3(3)
C23 C22 H22 120.3
C21 C22 H22 120.3
C22 C23 C24 120.7(4)
C22 C23 H23 119.6
C24 C23 H23 119.6
C19 C24 C23 120.1(3)
C19 C24 H24 120.0
C23 C24 H24 120.0
C26 C25 C27 106.9(3)
C26 C25 C4 123.4(3)
C27 C25 C4 129.7(3)
C25 C26 N3 109.7(3)
C25 C26 H26 125.2
N3 C26 H26 125.2
C32 C27 C28 118.1(3)
C32 C27 C25 136.3(3)
C28 C27 C25 105.6(3)
N3 C28 C29 128.8(3)
N3 C28 C27 108.4(3)
C29 C28 C27 122.7(4)
C30 C29 C28 116.9(3)
C30 C29 H29 121.5
C28 C29 H29 121.5
C29 C30 C31 121.5(3)
C29 C30 H30 119.2
C31 C30 H30 119.2
C32 C31 C30 120.9(4)
C32 C31 H31 119.5
C30 C31 H31 119.5
C27 C32 C31 119.7(3)
C27 C32 H32 120.1
C31 C32 H32 120.1

loop_
_geom_bond_atom_site_label_1
_geom_bond_atom_site_label_2
_geom_bond_distance
N1 C10 1.399(3)
N1 C2 1.435(4)
N1 H1 0.8800
N2 C1 1.369(3)
N2 C17 1.408(4)
N2 C18 1.457(4)
N3 C28 1.355(5)
N3 C26 1.374(4)
N3 H3 0.8800
O1 C1 1.214(4)
O2 C7 1.377(3)
O2 C11 1.418(5)
C1 C2 1.563(4)
C2 C12 1.517(4)
C2 C3 1.551(4)
C3 C4 1.536(4)
C3 H3A 0.9900
C3 H3B 0.9900
C4 C25 1.514(4)
C4 C5 1.529(4)
C4 H4 1.0000
C5 C10 1.401(4)
C5 C6 1.403(4)
C6 C7 1.391(4)
C6 H6 0.9500
C7 C8 1.394(5)
C8 C9 1.383(4)
C8 H8 0.9500
C9 C10 1.391(4)
C9 H9 0.9500
C11 H11A 0.9800
C11 H11B 0.9800
C11 H11C 0.9800
C12 C13 1.379(4)
C12 C17 1.397(4)
C13 C14 1.399(4)
C13 H13 0.9500
C14 C15 1.381(5)
C14 H14 0.9500
C15 C16 1.398(5)
C15 H15 0.9500
C16 C17 1.382(4)
C16 H16 0.9500
C18 C19 1.528(4)
C18 H18A 0.9900
C18 H18B 0.9900
C19 C24 1.371(5)
C19 C20 1.382(5)
C20 C21 1.393(5)
C20 H20 0.9500
C21 C22 1.377(7)
C21 H21 0.9500
C22 C23 1.358(6)
C22 H22 0.9500
C23 C24 1.401(4)
C23 H23 0.9500
C24 H24 0.9500
C25 C26 1.364(5)
C25 C27 1.448(4)
C26 H26 0.9500
C27 C32 1.384(5)
C27 C28 1.418(4)
C28 C29 1.409(4)
C29 C30 1.372(6)
C29 H29 0.9500
C30 C31 1.401(6)
C30 H30 0.9500
C31 C32 1.392(4)
C31 H31 0.9500
C32 H32 0.9500

loop_
_geom_hbond_atom_site_label_D
_geom_hbond_atom_site_label_H
_geom_hbond_atom_site_label_A
_geom_hbond_distance_DH
_geom_hbond_distance_HA
_geom_hbond_distance_DA
_geom_hbond_angle_DHA
_geom_hbond_site_symmetry_A
N1 H1 O1 0.88 2.44 3.267(4) 156.9 1_565

loop_
_geom_torsion_atom_site_label_1
_geom_torsion_atom_site_label_2
_geom_torsion_atom_site_label_3
_geom_torsion_atom_site_label_4
_geom_torsion
C17 N2 C1 O1 177.8(3)
C18 N2 C1 O1 -4.9(5)
C17 N2 C1 C2 -5.3(3)
C18 N2 C1 C2 172.0(3)
C10 N1 C2 C12 -157.0(2)
C10 N1 C2 C3 -34.3(4)
C10 N1 C2 C1 87.6(3)
O1 C1 C2 N1 -54.8(4)
N2 C1 C2 N1 128.4(3)
O1 C1 C2 C12 -176.4(3)
N2 C1 C2 C12 6.8(3)
O1 C1 C2 C3 67.2(4)
N2 C1 C2 C3 -109.6(3)
N1 C2 C3 C4 54.8(3)
C12 C2 C3 C4 179.0(3)
C1 C2 C3 C4 -70.4(3)
C2 C3 C4 C25 -178.0(3)
C2 C3 C4 C5 -49.7(3)
C25 C4 C5 C10 150.0(3)
C3 C4 C5 C10 23.8(3)
C25 C4 C5 C6 -33.3(4)
C3 C4 C5 C6 -159.5(2)
C10 C5 C6 C7 -1.0(4)
C4 C5 C6 C7 -177.7(3)
C11 O2 C7 C6 -11.3(4)
C11 O2 C7 C8 168.2(3)
C5 C6 C7 O2 178.2(3)
C5 C6 C7 C8 -1.3(4)
O2 C7 C8 C9 -177.1(3)
C6 C7 C8 C9 2.4(4)
C7 C8 C9 C10 -1.2(5)
C8 C9 C10 N1 -179.3(3)
C8 C9 C10 C5 -1.1(4)
C2 N1 C10 C9 -172.8(3)
C2 N1 C10 C5 9.1(4)
C6 C5 C10 C9 2.2(4)
C4 C5 C10 C9 178.9(3)
C6 C5 C10 N1 -179.7(3)
C4 C5 C10 N1 -2.9(4)
N1 C2 C12 C13 54.6(4)
C3 C2 C12 C13 -67.3(4)
C1 C2 C12 C13 177.4(3)
N1 C2 C12 C17 -128.8(3)
C3 C2 C12 C17 109.2(3)
C1 C2 C12 C17 -6.0(3)
C17 C12 C13 C14 -0.5(4)
C2 C12 C13 C14 175.7(3)
C12 C13 C14 C15 -0.5(4)
C13 C14 C15 C16 1.3(5)
C14 C15 C16 C17 -1.0(4)
C15 C16 C17 C12 -0.1(4)
C15 C16 C17 N2 -179.5(3)
C13 C12 C17 C16 0.8(4)
C2 C12 C17 C16 -176.2(3)
C13 C12 C17 N2 -179.6(3)
C2 C12 C17 N2 3.4(3)
C1 N2 C17 C16 -179.1(3)
C18 N2 C17 C16 3.6(5)
C1 N2 C17 C12 1.4(3)
C18 N2 C17 C12 -175.9(3)
C1 N2 C18 C19 112.8(3)
C17 N2 C18 C19 -70.3(3)
N2 C18 C19 C24 -19.3(4)
N2 C18 C19 C20 163.5(3)
C24 C19 C20 C21 -1.9(5)
C18 C19 C20 C21 175.4(3)
C19 C20 C21 C22 1.4(6)
C20 C21 C22 C23 -0.2(6)
C21 C22 C23 C24 -0.6(5)
C20 C19 C24 C23 1.2(5)
C18 C19 C24 C23 -176.0(3)
C22 C23 C24 C19 0.0(5)
C5 C4 C25 C26 99.5(3)
C3 C4 C25 C26 -134.8(3)
C5 C4 C25 C27 -81.0(3)
C3 C4 C25 C27 44.7(4)
C27 C25 C26 N3 -1.2(4)
C4 C25 C26 N3 178.4(3)
C28 N3 C26 C25 -0.1(4)
C26 C25 C27 C32 -179.7(3)
C4 C25 C27 C32 0.7(5)
C26 C25 C27 C28 1.9(3)
C4 C25 C27 C28 -177.6(3)
C26 N3 C28 C29 -177.3(3)
C26 N3 C28 C27 1.4(4)
C32 C27 C28 N3 179.3(3)
C25 C27 C28 N3 -2.0(3)
C32 C27 C28 C29 -1.9(4)
C25 C27 C28 C29 176.8(3)
N3 C28 C29 C30 179.2(3)
C27 C28 C29 C30 0.6(5)
C28 C29 C30 C31 1.2(5)
C29 C30 C31 C32 -1.8(6)
C28 C27 C32 C31 1.3(4)
C25 C27 C32 C31 -176.8(3)
C30 C31 C32 C27 0.4(5)
